data_4122877
loop_
_publ_author_name
'Koumousi, Evangelia S.'
'Jeon, Ie-Rang'
'Gao, Qian'
'Dechambenoit, Pierre'
'Woodruff, Daniel N.'
'Merzeau, Pascal'
'Buisson, Lionel'
'Jia, Xiaolu'
'Li, Dongfeng'
'Volatron, Florence'
'Mathoni\`ere, Corine'
'Cl\'erac, Rodolphe'

_publ_section_title
;
 Metal-to-Metal Electron Transfer in Co/Fe Prussian Blue Molecular
 Analogues: The Ultimate Miniaturization.
;
_journal_issue 44
_journal_name_full 'Journal of the American Chemical Society'
_journal_page_first 15461
_journal_page_last 15464
_journal_paper_doi 10.1021/ja508094h
_journal_volume 136
_journal_year 2014
_chemical_formula_moiety 'C41 H35 B Co Fe N14, C F3 S O3, C3 H7 N O'
_chemical_formula_sum 'C45 H42 B Co F3 Fe N15 O4 S'
_chemical_formula_weight 1071.58
_chemical_name_systematic
;
 ?
;
_space_group_crystal_system orthorhombic
_space_group_IT_number 62
_space_group_name_Hall '-P 2ac 2n'
_space_group_name_H-M_alt 'P n m a'
_symmetry_space_group_name_Hall '-P 2ac 2n'
_symmetry_space_group_name_H-M 'P n m a'
_atom_sites_solution_hydrogens geom
_audit_creation_method SHELXL-2013
_cell_angle_alpha 90
_cell_angle_beta 90
_cell_angle_gamma 90
_cell_formula_units_Z 4
_cell_length_a 18.5561(17)
_cell_length_b 15.1628(13)
_cell_length_c 17.7800(16)
_cell_measurement_reflns_used 9851
_cell_measurement_temperature 200(2)
_cell_measurement_theta_max 26.51
_cell_measurement_theta_min 2.20
_cell_volume 5002.6(8)
_computing_cell_refinement 'Bruker SAINT'
_computing_data_collection 'Bruker APEX2'
_computing_data_reduction 'Bruker SAINT'
_computing_structure_refinement 'SHELXL-2013 (Sheldrick, 2013)'
_computing_structure_solution 'SHELXS-2013 (Sheldrick, 2013)'
_diffrn_ambient_temperature 200(2)
_diffrn_measured_fraction_theta_full 1.000
_diffrn_measured_fraction_theta_max 0.999
_diffrn_measurement_device_type 'Bruker APEX-II Quasar'
_diffrn_measurement_method 'phi and omega scans'
_diffrn_radiation_source 'Incoatec microfocus sealed tube'
_diffrn_radiation_type MoK\a
_diffrn_radiation_wavelength 0.71073
_diffrn_reflns_av_R_equivalents 0.0409
_diffrn_reflns_av_unetI/netI 0.0119
_diffrn_reflns_Laue_measured_fraction_full 1.000
_diffrn_reflns_Laue_measured_fraction_max 0.999
_diffrn_reflns_limit_h_max 23
_diffrn_reflns_limit_h_min -23
_diffrn_reflns_limit_k_max 19
_diffrn_reflns_limit_k_min -19
_diffrn_reflns_limit_l_max 22
_diffrn_reflns_limit_l_min -22
_diffrn_reflns_number 199842
_diffrn_reflns_point_group_measured_fraction_full 1.000
_diffrn_reflns_point_group_measured_fraction_max 0.999
_diffrn_reflns_theta_full 25.242
_diffrn_reflns_theta_max 26.774
_diffrn_reflns_theta_min 1.586
_exptl_absorpt_coefficient_mu 0.732
_exptl_absorpt_correction_T_max 0.7454
_exptl_absorpt_correction_T_min 0.6771
_exptl_absorpt_correction_type multi-scan
_exptl_absorpt_process_details SADABS
_exptl_crystal_colour orange
_exptl_crystal_density_diffrn 1.423
_exptl_crystal_description needle
_exptl_crystal_F_000 2200
_exptl_crystal_size_max 0.420
_exptl_crystal_size_mid 0.100
_exptl_crystal_size_min 0.020
_refine_diff_density_max 0.677
_refine_diff_density_min -0.584
_refine_diff_density_rms 0.101
_refine_ls_extinction_method none
_refine_ls_goodness_of_fit_ref 1.183
_refine_ls_hydrogen_treatment riding
_refine_ls_matrix_type full
_refine_ls_number_parameters 317
_refine_ls_number_reflns 5541
_refine_ls_number_restraints 0
_refine_ls_restrained_S_all 1.183
_refine_ls_R_factor_all 0.0685
_refine_ls_R_factor_gt 0.0649
_refine_ls_shift/su_max 0.000
_refine_ls_shift/su_mean 0.000
_refine_ls_structure_factor_coef Fsqd
_refine_ls_weighting_details 'w=1/[\s^2^(Fo^2^)+(0.0668P)^2^+17.0537P] where P=(Fo^2^+2Fc^2^)/3'
_refine_ls_weighting_scheme calc
_refine_ls_wR_factor_gt 0.1807
_refine_ls_wR_factor_ref 0.1828
_reflns_Friedel_coverage 0.000
_reflns_number_gt 5246
_reflns_number_total 5541
_reflns_threshold_expression 'I > 2\s(I)'
_cod_data_source_file ja508094h_si_005.cif
_cod_data_source_block 1.nDMF_200K
_cod_depositor_comments 'Adding full bibliography for 4122873--4122877.cif.'
_cod_database_code 4122877
_shelx_space_group_comment
;
The symmetry employed for this shelxl refinement is uniquely defined
by the following loop, which should always be used as a source of
symmetry information in preference to the above space-group names.
They are only intended as comments.
;
_shelx_estimated_absorpt_t_min 0.746
_shelx_estimated_absorpt_t_max 0.978
_shelxl_version_number 2013-4

loop_
_space_group_symop_operation_xyz
'x, y, z'
'-x+1/2, -y, z+1/2'
'x+1/2, -y+1/2, -z+1/2'
'-x, y+1/2, -z'
'-x, -y, -z'
'x-1/2, y, -z-1/2'
'-x-1/2, y-1/2, z-1/2'
'x, -y-1/2, z'

loop_
_atom_site_label
_atom_site_type_symbol
_atom_site_fract_x
_atom_site_fract_y
_atom_site_fract_z
_atom_site_U_iso_or_equiv
_atom_site_adp_type
_atom_site_occupancy
_atom_site_site_symmetry_order
_atom_site_calc_flag
_atom_site_refinement_flags_posn
_atom_site_refinement_flags_adp
_atom_site_refinement_flags_occupancy
_atom_site_disorder_assembly
_atom_site_disorder_group
Co1 Co 0.67455(3) 0.2500 0.11512(4) 0.02009(18) Uani 1 2 d S T P . .
Fe1 Fe 0.40687(4) 0.2500 0.05560(4) 0.02234(19) Uani 1 2 d S T P . .
N2 N 0.7833(2) 0.2500 0.1472(2) 0.0214(8) Uani 1 2 d S T P . .
C20 C 0.1800(4) 0.2500 0.0554(5) 0.058(2) Uani 1 2 d S T P . .
H20 H 0.1338 0.2500 0.0758 0.070 Uiso 1 2 calc R U P . .
N7 N 0.3000(3) 0.2500 0.0454(3) 0.0329(11) Uani 1 2 d S T P . .
N4 N 0.41254(17) 0.1609(2) -0.02532(18) 0.0277(7) Uani 1 1 d . . . . .
N1 N 0.65879(16) 0.1452(2) 0.19356(17) 0.0246(6) Uani 1 1 d . . . . .
N5 N 0.37040(18) 0.1689(2) -0.08742(19) 0.0323(7) Uani 1 1 d . . . . .
N3 N 0.69818(17) 0.1404(2) 0.04499(17) 0.0255(6) Uani 1 1 d . . . . .
N6 N 0.2703(3) 0.2500 -0.0251(3) 0.0366(11) Uani 1 2 d S T P . .
C5 C 0.7146(2) 0.0915(2) 0.20776(19) 0.0250(7) Uani 1 1 d . . . . .
C11 C 0.73964(19) 0.0745(2) 0.0708(2) 0.0244(7) Uani 1 1 d . . . . .
C6 C 0.81936(19) 0.1730(2) 0.1478(2) 0.0231(7) Uani 1 1 d . . . . .
C10 C 0.77517(19) 0.0867(2) 0.1485(2) 0.0255(7) Uani 1 1 d . . . . .
C4 C 0.7145(2) 0.0384(3) 0.2720(2) 0.0346(9) Uani 1 1 d . . . . .
H4 H 0.7545 0.0040 0.2833 0.041 Uiso 1 1 calc R U . . .
C12 C 0.7483(2) -0.0025(3) 0.0295(2) 0.0339(9) Uani 1 1 d . . . . .
H12 H 0.7785 -0.0469 0.0472 0.041 Uiso 1 1 calc R U . . .
N9 N 0.4062(2) 0.1031(3) 0.1750(2) 0.0453(10) Uani 1 1 d . . . . .
C7 C 0.8942(2) 0.1710(3) 0.1459(2) 0.0312(8) Uani 1 1 d . . . . .
H7 H 0.9188 0.1175 0.1458 0.037 Uiso 1 1 calc R U . . .
C13 C 0.7121(2) -0.0134(3) -0.0382(2) 0.0380(10) Uani 1 1 d . . . . .
H13 H 0.7175 -0.0650 -0.0659 0.046 Uiso 1 1 calc R U . . .
C9 C 0.8249(2) 0.0085(3) 0.1666(3) 0.0349(9) Uani 1 1 d . . . . .
H9A H 0.8501 0.0198 0.2128 0.052 Uiso 1 1 calc R U . . .
H9B H 0.8591 0.0010 0.1266 0.052 Uiso 1 1 calc R U . . .
H9C H 0.7966 -0.0442 0.1717 0.052 Uiso 1 1 calc R U . . .
C8 C 0.9315(3) 0.2500 0.1439(4) 0.0340(13) Uani 1 2 d S T P . .
H8 H 0.9816 0.2500 0.1413 0.041 Uiso 1 2 calc R U P . .
C3 C 0.6548(3) 0.0371(3) 0.3189(2) 0.0424(10) Uani 1 1 d . . . . .
H3 H 0.6549 0.0028 0.3622 0.051 Uiso 1 1 calc R U . . .
C14 C 0.6684(3) 0.0531(3) -0.0634(2) 0.0384(10) Uani 1 1 d . . . . .
H14 H 0.6429 0.0474 -0.1082 0.046 Uiso 1 1 calc R U . . .
C1 C 0.6003(2) 0.1407(3) 0.2379(2) 0.0343(9) Uani 1 1 d . . . . .
H1 H 0.5608 0.1756 0.2256 0.041 Uiso 1 1 calc R U . . .
C2 C 0.5954(2) 0.0873(3) 0.3005(2) 0.0410(10) Uani 1 1 d . . . . .
H2 H 0.5535 0.0852 0.3293 0.049 Uiso 1 1 calc R U . . .
C16 C 0.4559(2) 0.0916(3) -0.0367(3) 0.0362(9) Uani 1 1 d . . . . .
H16 H 0.4903 0.0713 -0.0028 0.043 Uiso 1 1 calc R U . . .
C22 C 0.5079(3) 0.2500 0.0710(3) 0.0233(10) Uani 1 2 d S T P . .
N8 N 0.5686(3) 0.2500 0.0833(3) 0.0303(10) Uani 1 2 d S T P . .
C18 C 0.3882(3) 0.1047(3) -0.1364(3) 0.0445(11) Uani 1 1 d . . . . .
H18 H 0.3669 0.0959 -0.1832 0.053 Uiso 1 1 calc R U . . .
C23 C 0.4049(2) 0.1599(3) 0.1322(2) 0.0285(8) Uani 1 1 d . . . . .
C17 C 0.4421(3) 0.0546(3) -0.1069(3) 0.0493(12) Uani 1 1 d . . . . .
H17 H 0.4647 0.0062 -0.1288 0.059 Uiso 1 1 calc R U . . .
C15 C 0.6634(2) 0.1290(3) -0.0207(2) 0.0352(9) Uani 1 1 d . . . . .
H15 H 0.6344 0.1746 -0.0383 0.042 Uiso 1 1 calc R U . . .
C19 C 0.1981(4) 0.2500 -0.0178(5) 0.056(2) Uani 1 2 d S T P . .
H19 H 0.1656 0.2500 -0.0575 0.067 Uiso 1 2 calc R U P . .
C21 C 0.2459(3) 0.2500 0.0945(4) 0.0398(14) Uani 1 2 d S T P . .
H21 H 0.2509 0.2500 0.1466 0.048 Uiso 1 2 calc R U P . .
B1 B 0.3211(4) 0.2500 -0.0937(4) 0.0387(15) Uani 1 2 d S T P . .
H1A H 0.2941 0.2500 -0.1410 0.046 Uiso 1 2 calc R U P . .
S1 S 0.98934(16) 0.0438(3) 0.98103(17) 0.1072(16) Uani 0.5 1 d . . P A 1
O3 O 1.0282(4) 0.1068(8) 1.0254(5) 0.229(6) Uani 0.5 1 d . . P A 1
O2 O 1.0128(4) 0.0441(13) 0.9078(5) 0.334(11) Uani 0.5 1 d . . P A 1
O1 O 0.9141(3) 0.0591(9) 0.9826(4) 0.225(6) Uani 0.5 1 d . . P A 1
C24 C 0.98934(16) 0.0438(3) 0.98103(17) 0.1072(16) Uani 0.5 1 d . . P B 2
F3 F 1.0282(4) 0.1068(8) 1.0254(5) 0.229(6) Uani 0.5 1 d . . P B 2
F2 F 1.0128(4) 0.0441(13) 0.9078(5) 0.334(11) Uani 0.5 1 d . . P B 2
F1 F 0.9141(3) 0.0591(9) 0.9826(4) 0.225(6) Uani 0.5 1 d . . P B 2

loop_
_atom_site_aniso_label
_atom_site_aniso_U_11
_atom_site_aniso_U_22
_atom_site_aniso_U_33
_atom_site_aniso_U_23
_atom_site_aniso_U_13
_atom_site_aniso_U_12
Co1 0.0186(3) 0.0211(3) 0.0206(3) 0.000 0.0000(2) 0.000
Fe1 0.0237(4) 0.0188(3) 0.0245(4) 0.000 -0.0010(3) 0.000
N2 0.0188(19) 0.021(2) 0.024(2) 0.000 0.0021(16) 0.000
C20 0.029(3) 0.057(5) 0.089(6) 0.000 0.017(4) 0.000
N7 0.027(2) 0.025(2) 0.047(3) 0.000 0.001(2) 0.000
N4 0.0283(16) 0.0232(15) 0.0317(16) -0.0009(13) -0.0044(13) -0.0011(12)
N1 0.0239(15) 0.0261(15) 0.0239(14) 0.0009(12) 0.0030(12) -0.0028(12)
N5 0.0348(18) 0.0324(17) 0.0298(16) -0.0065(14) -0.0085(14) -0.0026(14)
N3 0.0301(16) 0.0258(15) 0.0205(14) -0.0016(12) 0.0014(12) -0.0037(13)
N6 0.026(2) 0.034(3) 0.050(3) 0.000 -0.007(2) 0.000
C5 0.0307(19) 0.0225(17) 0.0218(17) -0.0004(13) -0.0016(14) -0.0058(14)
C11 0.0257(17) 0.0221(17) 0.0255(17) -0.0006(14) 0.0065(14) -0.0039(14)
C6 0.0250(17) 0.0221(17) 0.0223(16) -0.0011(13) 0.0009(13) 0.0001(14)
C10 0.0234(17) 0.0229(17) 0.0301(18) -0.0015(14) 0.0022(14) 0.0006(14)
C4 0.038(2) 0.035(2) 0.031(2) 0.0060(17) -0.0015(17) -0.0011(17)
C12 0.038(2) 0.0260(19) 0.038(2) -0.0069(16) 0.0078(17) -0.0044(16)
N9 0.064(3) 0.037(2) 0.0348(19) 0.0043(17) -0.0060(18) -0.0069(19)
C7 0.0247(18) 0.030(2) 0.039(2) -0.0024(16) 0.0013(16) 0.0049(15)
C13 0.047(2) 0.031(2) 0.037(2) -0.0126(17) 0.0086(19) -0.0089(18)
C9 0.038(2) 0.0248(19) 0.042(2) 0.0009(17) 0.0013(18) 0.0036(16)
C8 0.018(2) 0.035(3) 0.049(3) 0.000 0.001(2) 0.000
C3 0.050(3) 0.049(3) 0.028(2) 0.0152(19) 0.0035(19) -0.006(2)
C14 0.051(3) 0.042(2) 0.0222(18) -0.0061(17) -0.0008(17) -0.012(2)
C1 0.031(2) 0.036(2) 0.036(2) 0.0019(17) 0.0093(17) -0.0011(17)
C2 0.037(2) 0.051(3) 0.035(2) 0.006(2) 0.0107(18) -0.006(2)
C16 0.041(2) 0.0239(19) 0.044(2) -0.0059(17) -0.0043(18) 0.0049(16)
C22 0.030(3) 0.022(2) 0.018(2) 0.000 -0.002(2) 0.000
N8 0.029(2) 0.030(2) 0.032(2) 0.000 -0.0050(19) 0.000
C18 0.058(3) 0.042(2) 0.033(2) -0.0132(19) -0.005(2) -0.008(2)
C23 0.0305(19) 0.0248(18) 0.0303(19) -0.0020(15) 0.0021(15) -0.0027(15)
C17 0.058(3) 0.038(2) 0.052(3) -0.020(2) 0.001(2) 0.004(2)
C15 0.044(2) 0.035(2) 0.0263(19) -0.0027(16) -0.0014(17) -0.0026(18)
C19 0.025(3) 0.054(4) 0.089(6) 0.000 -0.014(4) 0.000
C21 0.034(3) 0.035(3) 0.051(4) 0.000 0.010(3) 0.000
B1 0.039(4) 0.037(4) 0.040(4) 0.000 -0.016(3) 0.000
S1 0.0528(16) 0.200(5) 0.069(2) -0.076(3) 0.0096(14) -0.015(2)
O3 0.142(7) 0.351(14) 0.194(8) -0.173(9) 0.001(6) -0.063(8)
O2 0.108(5) 0.75(3) 0.148(7) -0.216(13) 0.055(5) -0.105(11)
O1 0.070(4) 0.461(17) 0.145(6) -0.142(9) 0.000(4) 0.032(6)
C24 0.0528(16) 0.200(5) 0.069(2) -0.076(3) 0.0096(14) -0.015(2)
F3 0.142(7) 0.351(14) 0.194(8) -0.173(9) 0.001(6) -0.063(8)
F2 0.108(5) 0.75(3) 0.148(7) -0.216(13) 0.055(5) -0.105(11)
F1 0.070(4) 0.461(17) 0.145(6) -0.142(9) 0.000(4) 0.032(6)

loop_
_atom_type_symbol
_atom_type_description
_atom_type_scat_dispersion_real
_atom_type_scat_dispersion_imag
_atom_type_scat_source
C C 0.0033 0.0016 'International Tables Vol C Tables 4.2.6.8 and 6.1.1.4'
Fe Fe 0.3463 0.8444 'International Tables Vol C Tables 4.2.6.8 and 6.1.1.4'
Co Co 0.3494 0.9721 'International Tables Vol C Tables 4.2.6.8 and 6.1.1.4'
N N 0.0061 0.0033 'International Tables Vol C Tables 4.2.6.8 and 6.1.1.4'
B B 0.0013 0.0007 'International Tables Vol C Tables 4.2.6.8 and 6.1.1.4'
S S 0.1246 0.1234 'International Tables Vol C Tables 4.2.6.8 and 6.1.1.4'
O O 0.0106 0.0060 'International Tables Vol C Tables 4.2.6.8 and 6.1.1.4'
H H 0.0000 0.0000 'International Tables Vol C Tables 4.2.6.8 and 6.1.1.4'
F F 0.0171 0.0103 'International Tables Vol C Tables 4.2.6.8 and 6.1.1.4'

loop_
_geom_angle_atom_site_label_1
_geom_angle_atom_site_label_2
_geom_angle_atom_site_label_3
_geom_angle
_geom_angle_site_symmetry_1
_geom_angle_site_symmetry_3
N8 Co1 N2 179.75(18) . .
N8 Co1 N3 92.07(12) . 8_565
N2 Co1 N3 87.78(11) . 8_565
N8 Co1 N3 92.07(12) . .
N2 Co1 N3 87.78(11) . .
N3 Co1 N3 102.99(17) 8_565 .
N8 Co1 N1 92.81(12) . 8_565
N2 Co1 N1 87.35(11) . 8_565
N3 Co1 N1 80.19(12) 8_565 8_565
N3 Co1 N1 174.08(12) . 8_565
N8 Co1 N1 92.81(12) . .
N2 Co1 N1 87.35(11) . .
N3 Co1 N1 174.08(12) 8_565 .
N3 Co1 N1 80.18(12) . .
N1 Co1 N1 96.22(17) 8_565 .
C22 Fe1 C23 85.24(15) . 8_565
C22 Fe1 C23 85.24(15) . .
C23 Fe1 C23 90.2(2) 8_565 .
C22 Fe1 N4 93.00(14) . .
C23 Fe1 N4 177.28(15) 8_565 .
C23 Fe1 N4 91.77(15) . .
C22 Fe1 N4 93.00(14) . 8_565
C23 Fe1 N4 91.77(15) 8_565 8_565
C23 Fe1 N4 177.27(15) . 8_565
N4 Fe1 N4 86.25(19) . 8_565
C22 Fe1 N7 176.9(2) . .
C23 Fe1 N7 92.60(16) 8_565 .
C23 Fe1 N7 92.60(16) . .
N4 Fe1 N7 89.24(15) . .
N4 Fe1 N7 89.24(15) 8_565 .
C6 N2 C6 120.3(4) 8_565 .
C6 N2 Co1 118.7(2) 8_565 .
C6 N2 Co1 118.7(2) . .
C19 C20 C21 105.1(6) . .
C21 N7 N6 107.3(5) . .
C21 N7 Fe1 133.8(5) . .
N6 N7 Fe1 118.9(4) . .
C16 N4 N5 107.1(3) . .
C16 N4 Fe1 132.7(3) . .
N5 N4 Fe1 120.0(2) . .
C5 N1 C1 118.8(3) . .
C5 N1 Co1 118.0(2) . .
C1 N1 Co1 122.1(3) . .
C18 N5 N4 108.6(3) . .
C18 N5 B1 132.6(4) . .
N4 N5 B1 118.3(4) . .
C11 N3 C15 118.4(3) . .
C11 N3 Co1 120.0(2) . .
C15 N3 Co1 120.7(3) . .
C19 N6 N7 108.1(6) . .
C19 N6 B1 133.3(6) . .
N7 N6 B1 118.6(5) . .
N1 C5 C4 120.2(3) . .
N1 C5 C10 117.5(3) . .
C4 C5 C10 122.2(3) . .
N3 C11 C12 120.8(4) . .
N3 C11 C10 117.5(3) . .
C12 C11 C10 121.7(3) . .
N2 C6 C7 121.1(3) . .
N2 C6 C10 118.1(3) . .
C7 C6 C10 120.8(3) . .
C9 C10 C11 110.6(3) . .
C9 C10 C5 109.3(3) . .
C11 C10 C5 107.8(3) . .
C9 C10 C6 109.7(3) . .
C11 C10 C6 108.8(3) . .
C5 C10 C6 110.7(3) . .
C3 C4 C5 120.1(4) . .
C13 C12 C11 120.1(4) . .
C8 C7 C6 118.8(4) . .
C14 C13 C12 118.9(4) . .
C7 C8 C7 119.9(5) 8_565 .
C2 C3 C4 119.2(4) . .
C13 C14 C15 118.2(4) . .
N1 C1 C2 123.8(4) . .
C1 C2 C3 117.5(4) . .
N4 C16 C17 110.0(4) . .
N8 C22 Fe1 177.3(5) . .
C22 N8 Co1 175.0(5) . .
N5 C18 C17 109.5(4) . .
N9 C23 Fe1 175.8(4) . .
C18 C17 C16 104.8(4) . .
N3 C15 C14 123.5(4) . .
C20 C19 N6 110.1(7) . .
N7 C21 C20 109.4(6) . .
N5 B1 N5 106.3(5) . 8_565
N5 B1 N6 107.9(4) . .
N5 B1 N6 107.9(4) 8_565 .
O2 S1 O1 109.3(6) . .
O2 S1 O3 111.1(7) . .
O1 S1 O3 112.1(6) . .
O2 S1 S1 109.7(9) . 5_757
O1 S1 S1 112.7(7) . 5_757
O3 S1 S1 101.8(6) . 5_757

loop_
_geom_bond_atom_site_label_1
_geom_bond_atom_site_label_2
_geom_bond_distance
_geom_bond_site_symmetry_2
Co1 N8 2.046(5) .
Co1 N2 2.097(4) .
Co1 N3 2.123(3) 8_565
Co1 N3 2.123(3) .
Co1 N1 2.134(3) 8_565
Co1 N1 2.134(3) .
Fe1 C22 1.895(5) .
Fe1 C23 1.929(4) 8_565
Fe1 C23 1.929(4) .
Fe1 N4 1.977(3) .
Fe1 N4 1.977(3) 8_565
Fe1 N7 1.991(5) .
N2 C6 1.346(4) 8_565
N2 C6 1.346(4) .
C20 C19 1.345(12) .
C20 C21 1.407(10) .
N7 C21 1.330(8) .
N7 N6 1.370(7) .
N4 C16 1.339(5) .
N4 N5 1.358(4) .
N1 C5 1.341(5) .
N1 C1 1.344(5) .
N5 C18 1.348(6) .
N5 B1 1.536(5) .
N3 C11 1.341(5) .
N3 C15 1.346(5) .
N6 C19 1.347(8) .
N6 B1 1.541(10) .
C5 C4 1.397(5) .
C5 C10 1.543(5) .
C11 C12 1.390(5) .
C11 C10 1.542(5) .
C6 C7 1.390(5) .
C6 C10 1.544(5) .
C10 C9 1.538(5) .
C4 C3 1.385(6) .
C12 C13 1.387(6) .
N9 C23 1.150(5) .
C7 C8 1.384(5) .
C13 C14 1.370(7) .
C8 C7 1.384(5) 8_565
C3 C2 1.380(7) .
C14 C15 1.382(6) .
C1 C2 1.380(6) .
C16 C17 1.392(6) .
C22 N8 1.147(7) .
C18 C17 1.361(7) .
B1 N5 1.536(5) 8_565
S1 O2 1.372(8) .
S1 O1 1.415(7) .
S1 O3 1.433(8) .
S1 S1 1.541(9) 5_757
